data_7135122
loop_
_publ_author_name
'Scheepers, Matthew C.'
'Haynes, Delia A.'

_publ_section_title
;
 Design and synthesis of ternary multi-component crystals by sublimation.
;
_journal_name_full 'Chemical communications (Cambridge, England)'
_journal_paper_doi 10.1039/d5cc04584c
_journal_year 2025
_chemical_formula_moiety 'C6 H6 N2 O'
_chemical_formula_sum 'C6 H6 N2 O'
_chemical_formula_weight 122.13
_chemical_name_common pyridine-4-carboxamide
_chemical_name_systematic Isonicotinamide
_space_group_IT_number 14
_space_group_name_Hall '-P 2ybc'
_space_group_name_H-M_alt 'P 1 21/c 1'
_symmetry_cell_setting monoclinic
_symmetry_Int_Tables_number 14
_symmetry_space_group_name_Hall '-P 2ybc'
_symmetry_space_group_name_H-M 'P 1 21/c 1'
_atom_sites_solution_hydrogens mixed
_atom_sites_solution_primary dual
_audit_conform_dict_location ftp://ftp.iucr.org/pub/cif_core.dic
_audit_conform_dict_name cif_core.dic
_audit_conform_dict_version 2.4.5
_audit_creation_date 2025-09-29T09:18:05-00:00
_audit_creation_method 'WinGX routine CIF_UPDATE'
_audit_update_record
;
2025-10-05 deposited with the CCDC.	2025-10-10 downloaded from the CCDC.
;
_cell_angle_alpha 90
_cell_angle_beta 105.312(13)
_cell_angle_gamma 90
_cell_formula_units_Z 8
_cell_length_a 15.999(13)
_cell_length_b 8.007(6)
_cell_length_c 9.943(8)
_cell_measurement_reflns_used 2694
_cell_measurement_temperature 298(2)
_cell_measurement_theta_max 21.61
_cell_measurement_theta_min 2.64
_cell_measurement_wavelength 0.71073
_cell_volume 1228.5(17)
_computing_molecular_graphics 'Olex2 1.5 (Dolomanov et al., 2009)'
_computing_publication_material 'Olex2 1.5 (Dolomanov et al., 2009)'
_computing_structure_refinement 'SHELXL-2016/6 (Sheldrick, 2016)'
_computing_structure_solution 'SHELXT 2018/2 (Sheldrick, 2018)'
_diffrn_ambient_temperature 298(2)
_diffrn_measured_fraction_theta_full 1
_diffrn_measured_fraction_theta_max 0.996
_diffrn_measurement_device_type 'Bruker APEX-II CCD'
_diffrn_measurement_method '\f and \w scans'
_diffrn_radiation_probe x-ray
_diffrn_radiation_type MoK\a
_diffrn_radiation_wavelength 0.71073
_diffrn_reflns_av_R_equivalents 0.0882
_diffrn_reflns_av_unetI/netI 0.0382
_diffrn_reflns_Laue_measured_fraction_full 1
_diffrn_reflns_Laue_measured_fraction_max 0.996
_diffrn_reflns_limit_h_max 20
_diffrn_reflns_limit_h_min -20
_diffrn_reflns_limit_k_max 10
_diffrn_reflns_limit_k_min -10
_diffrn_reflns_limit_l_max 12
_diffrn_reflns_limit_l_min -12
_diffrn_reflns_number 32473
_diffrn_reflns_point_group_measured_fraction_full 1
_diffrn_reflns_point_group_measured_fraction_max 0.996
_diffrn_reflns_theta_full 25.242
_diffrn_reflns_theta_max 26.567
_diffrn_reflns_theta_min 1.32
_diffrn_standards_number 0
_exptl_absorpt_coefficient_mu 0.094
_exptl_absorpt_correction_T_max 0.745
_exptl_absorpt_correction_T_min 0.645
_exptl_absorpt_correction_type multi-scan
_exptl_absorpt_process_details
;
 SADABS 2016/2: Krause, L., Herbst-Irmer, R., Sheldrick G.M. & Stalke D.,
 J. Appl. Cryst. 48 (2015) 3-10
;
_exptl_crystal_colour colourless
_exptl_crystal_density_diffrn 1.321
_exptl_crystal_density_method 'not measured'
_exptl_crystal_description plate
_exptl_crystal_F_000 512
_exptl_crystal_recrystallization_method 'Re-crystallisation from solvent: Tetrahydrofuran'
_exptl_crystal_size_max 0.306
_exptl_crystal_size_mid 0.141
_exptl_crystal_size_min 0.052
_refine_diff_density_max 0.233
_refine_diff_density_min -0.197
_refine_diff_density_rms 0.057
_refine_ls_extinction_coef 0.006(2)
_refine_ls_extinction_expression Fc^*^=kFc[1+0.001xFc^2^\l^3^/sin(2\q)]^-1/4^
_refine_ls_extinction_method 'SHELXL-2016/6 (Sheldrick 2016)'
_refine_ls_goodness_of_fit_ref 1.224
_refine_ls_hydrogen_treatment mixed
_refine_ls_matrix_type full
_refine_ls_number_constraints 0
_refine_ls_number_parameters 180
_refine_ls_number_reflns 2554
_refine_ls_number_restraints 0
_refine_ls_restrained_S_all 1.224
_refine_ls_R_factor_all 0.1183
_refine_ls_R_factor_gt 0.0736
_refine_ls_shift/su_max 0
_refine_ls_shift/su_mean 0
_refine_ls_structure_factor_coef Fsqd
_refine_ls_weighting_details 'w=1/[\s^2^(Fo^2^)+(0.0842P)^2^+1.7280P] where P=(Fo^2^+2Fc^2^)/3'
_refine_ls_weighting_scheme calc
_refine_ls_wR_factor_gt 0.2495
_refine_ls_wR_factor_ref 0.2696
_reflns_Friedel_coverage 0
_reflns_number_gt 1486
_reflns_number_total 2554
_reflns_threshold_expression 'I > 2\s(I)'
_cod_data_source_file d5cc04584c2.cif
_cod_data_source_block isonicFormII
_cod_original_sg_symbol_H-M 'P 21/c'
_cod_database_code 7135122

loop_
_symmetry_equiv_pos_as_xyz
'x, y, z'
'-x, y+1/2, -z+1/2'
'-x, -y, -z'
'x, -y-1/2, z-1/2'

loop_
_atom_site_label
_atom_site_type_symbol
_atom_site_fract_x
_atom_site_fract_y
_atom_site_fract_z
_atom_site_U_iso_or_equiv
_atom_site_adp_type
_atom_site_occupancy
_atom_site_site_symmetry_order
_atom_site_calc_flag
_atom_site_refinement_flags_posn
_atom_site_refinement_flags_adp
_atom_site_refinement_flags_occupancy
_atom_site_disorder_assembly
_atom_site_disorder_group
C1 C 0.1199(3) 0.9529(5) 0.4967(4) 0.0416(10) Uani 1 1 d . . . . .
C2 C 0.0797(3) 1.0618(5) 0.3928(4) 0.0534(12) Uani 1 1 d . . . . .
H2 H 0.048931 1.021977 0.306008 0.064 Uiso 1 1 calc R U . . .
C3 C 0.0858(3) 1.2317(6) 0.4194(5) 0.0614(13) Uani 1 1 d . . . . .
H3 H 0.057041 1.303679 0.348965 0.074 Uiso 1 1 calc R U . . .
C5 C 0.1706(3) 1.1902(6) 0.6392(5) 0.0587(13) Uani 1 1 d . . . . .
H5 H 0.202948 1.233582 0.723712 0.07 Uiso 1 1 calc R U . . .
C6 C 0.1668(3) 1.0196(5) 0.6235(4) 0.0519(11) Uani 1 1 d . . . . .
H6 H 0.195051 0.949976 0.696275 0.062 Uiso 1 1 calc R U . . .
N1 N 0.1303(3) 1.2982(5) 0.5394(4) 0.0622(11) Uani 1 1 d . . . . .
N2 N 0.1240(3) 0.6680(5) 0.5782(4) 0.0569(11) Uani 1 1 d . . . . .
H2A H 0.124(3) 0.709(6) 0.662(5) 0.058(13) Uiso 1 1 d . . . . .
H2B H 0.123(3) 0.552(7) 0.560(5) 0.067(14) Uiso 1 1 d . . . . .
O1 O 0.1029(2) 0.7150(4) 0.3492(3) 0.0648(10) Uani 1 1 d . . . . .
C7 C 0.1145(3) 0.7675(5) 0.4696(4) 0.0466(10) Uani 1 1 d . . . . .
C8 C 0.3794(3) 0.4538(5) 0.3957(4) 0.0442(10) Uani 1 1 d . . . . .
C9 C 0.4216(3) 0.5616(6) 0.3277(4) 0.0565(12) Uani 1 1 d . . . . .
H9 H 0.452641 0.520827 0.267702 0.068 Uiso 1 1 calc R U . . .
C10 C 0.4172(4) 0.7303(6) 0.3500(5) 0.0650(14) Uani 1 1 d . . . . .
H10 H 0.44668 0.801551 0.3045 0.078 Uiso 1 1 calc R U . . .
C12 C 0.3324(3) 0.6923(6) 0.4963(5) 0.0586(13) Uani 1 1 d . . . . .
H12 H 0.300774 0.736664 0.55399 0.07 Uiso 1 1 calc R U . . .
C13 C 0.3337(3) 0.5209(5) 0.4827(4) 0.0508(11) Uani 1 1 d . . . . .
H13 H 0.30451 0.452381 0.530785 0.061 Uiso 1 1 calc R U . . .
C14 C 0.3830(3) 0.2695(5) 0.3711(4) 0.0487(11) Uani 1 1 d . . . . .
N3 N 0.3731(3) 0.7979(5) 0.4332(4) 0.0653(12) Uani 1 1 d . . . . .
N4 N 0.3707(3) 0.1683(5) 0.4693(4) 0.0627(12) Uani 1 1 d . . . . .
O2 O 0.3955(3) 0.2167(4) 0.2606(3) 0.0688(11) Uani 1 1 d . . . . .
H4A H 0.371(3) 0.042(7) 0.457(5) 0.076(15) Uiso 1 1 d . . . . .
H4B H 0.371(3) 0.210(6) 0.553(5) 0.066(15) Uiso 1 1 d . . . . .

loop_
_atom_site_aniso_label
_atom_site_aniso_U_11
_atom_site_aniso_U_22
_atom_site_aniso_U_33
_atom_site_aniso_U_23
_atom_site_aniso_U_13
_atom_site_aniso_U_12
C1 0.059(3) 0.036(2) 0.0329(18) 0.0008(16) 0.0188(18) -0.0010(18)
C2 0.075(3) 0.046(3) 0.037(2) 0.0008(18) 0.011(2) 0.005(2)
C3 0.082(4) 0.050(3) 0.053(3) 0.011(2) 0.021(2) 0.009(2)
C5 0.078(3) 0.046(3) 0.050(3) -0.007(2) 0.014(2) -0.005(2)
C6 0.074(3) 0.041(2) 0.038(2) 0.0013(18) 0.012(2) 0.002(2)
N1 0.086(3) 0.040(2) 0.064(2) 0.0004(19) 0.025(2) 0.000(2)
N2 0.102(3) 0.032(2) 0.042(2) -0.0027(16) 0.028(2) 0.0001(19)
O1 0.109(3) 0.0518(19) 0.0345(15) -0.0078(13) 0.0206(16) -0.0021(18)
C7 0.060(3) 0.044(2) 0.038(2) -0.0030(18) 0.0164(18) 0.001(2)
C8 0.058(3) 0.042(2) 0.0332(19) 0.0023(16) 0.0124(18) 0.0006(19)
C9 0.078(3) 0.050(3) 0.049(2) 0.005(2) 0.029(2) -0.002(2)
C10 0.093(4) 0.050(3) 0.056(3) 0.005(2) 0.026(3) -0.013(3)
C12 0.074(3) 0.050(3) 0.055(3) -0.006(2) 0.023(2) 0.006(2)
C13 0.071(3) 0.043(2) 0.043(2) -0.0006(18) 0.023(2) -0.004(2)
C14 0.070(3) 0.042(2) 0.037(2) -0.0010(18) 0.0186(19) 0.000(2)
N3 0.090(3) 0.039(2) 0.066(3) 0.0023(19) 0.020(2) -0.002(2)
N4 0.115(4) 0.035(2) 0.044(2) -0.0017(17) 0.031(2) -0.003(2)
O2 0.120(3) 0.052(2) 0.0423(17) -0.0053(14) 0.0367(18) 0.0048(19)

loop_
_atom_type_symbol
_atom_type_description
_atom_type_scat_dispersion_real
_atom_type_scat_dispersion_imag
_atom_type_scat_source
C C 0.0033 0.0016 'International Tables Vol C Tables 4.2.6.8 and 6.1.1.4'
H H 0 0 'International Tables Vol C Tables 4.2.6.8 and 6.1.1.4'
N N 0.0061 0.0033 'International Tables Vol C Tables 4.2.6.8 and 6.1.1.4'
O O 0.0106 0.006 'International Tables Vol C Tables 4.2.6.8 and 6.1.1.4'

loop_
_geom_angle_atom_site_label_1
_geom_angle_atom_site_label_2
_geom_angle_atom_site_label_3
_geom_angle
_geom_angle_site_symmetry_1
_geom_angle_site_symmetry_3
_geom_angle_publ_flag
C2 C1 C6 118.1(4) . . ?
C2 C1 C7 119.8(4) . . ?
C6 C1 C7 122.1(4) . . ?
C1 C2 C3 119.0(4) . . ?
C1 C2 H2 120.5 . . ?
C3 C2 H2 120.5 . . ?
N1 C3 C2 124.0(4) . . ?
N1 C3 H3 118 . . ?
C2 C3 H3 118 . . ?
N1 C5 C6 123.8(4) . . ?
N1 C5 H5 118.1 . . ?
C6 C5 H5 118.1 . . ?
C5 C6 C1 118.7(4) . . ?
C5 C6 H6 120.6 . . ?
C1 C6 H6 120.6 . . ?
C3 N1 C5 116.3(4) . . ?
C7 N2 H2A 121(3) . . ?
C7 N2 H2B 117(3) . . ?
H2A N2 H2B 122(4) . . ?
O1 C7 N2 122.9(4) . . ?
O1 C7 C1 119.7(4) . . ?
N2 C7 C1 117.4(3) . . ?
C9 C8 C13 118.2(4) . . ?
C9 C8 C14 119.5(4) . . ?
C13 C8 C14 122.3(4) . . ?
C10 C9 C8 119.0(4) . . ?
C10 C9 H9 120.5 . . ?
C8 C9 H9 120.5 . . ?
N3 C10 C9 123.8(4) . . ?
N3 C10 H10 118.1 . . ?
C9 C10 H10 118.1 . . ?
N3 C12 C13 124.6(4) . . ?
N3 C12 H12 117.7 . . ?
C13 C12 H12 117.7 . . ?
C8 C13 C12 118.2(4) . . ?
C8 C13 H13 120.9 . . ?
C12 C13 H13 120.9 . . ?
O2 C14 N4 122.3(4) . . ?
O2 C14 C8 120.1(4) . . ?
N4 C14 C8 117.6(4) . . ?
C12 N3 C10 116.2(4) . . ?
C14 N4 H4A 121(3) . . ?
C14 N4 H4B 119(3) . . ?
H4A N4 H4B 119(4) . . ?

loop_
_geom_bond_atom_site_label_1
_geom_bond_atom_site_label_2
_geom_bond_distance
_geom_bond_site_symmetry_2
_geom_bond_publ_flag
C1 C2 1.375(6) . ?
C1 C6 1.392(6) . ?
C1 C7 1.507(6) . ?
C2 C3 1.384(7) . ?
C2 H2 0.93 . ?
C3 N1 1.328(6) . ?
C3 H3 0.93 . ?
C5 N1 1.345(6) . ?
C5 C6 1.375(6) . ?
C5 H5 0.93 . ?
C6 H6 0.93 . ?
N2 C7 1.318(5) . ?
N2 H2A 0.89(5) . ?
N2 H2B 0.95(5) . ?
O1 C7 1.236(5) . ?
C8 C9 1.379(6) . ?
C8 C13 1.381(6) . ?
C8 C14 1.499(6) . ?
C9 C10 1.373(7) . ?
C9 H9 0.93 . ?
C10 N3 1.336(6) . ?
C10 H10 0.93 . ?
C12 N3 1.323(6) . ?
C12 C13 1.380(6) . ?
C12 H12 0.93 . ?
C13 H13 0.93 . ?
C14 O2 1.242(5) . ?
C14 N4 1.323(5) . ?
N4 H4A 1.02(6) . ?
N4 H4B 0.90(5) . ?

loop_
_geom_torsion_atom_site_label_1
_geom_torsion_atom_site_label_2
_geom_torsion_atom_site_label_3
_geom_torsion_atom_site_label_4
_geom_torsion
_geom_torsion_site_symmetry_1
_geom_torsion_site_symmetry_2
_geom_torsion_site_symmetry_3
_geom_torsion_site_symmetry_4
_geom_torsion_publ_flag
C6 C1 C2 C3 -1.5(7) . . . . ?
C7 C1 C2 C3 -179.6(4) . . . . ?
C1 C2 C3 N1 1.7(8) . . . . ?
N1 C5 C6 C1 1.1(8) . . . . ?
C2 C1 C6 C5 0.2(7) . . . . ?
C7 C1 C6 C5 178.3(4) . . . . ?
C2 C3 N1 C5 -0.4(7) . . . . ?
C6 C5 N1 C3 -1.0(8) . . . . ?
C2 C1 C7 O1 25.7(6) . . . . ?
C6 C1 C7 O1 -152.3(4) . . . . ?
C2 C1 C7 N2 -155.3(4) . . . . ?
C6 C1 C7 N2 26.7(6) . . . . ?
C13 C8 C9 C10 0.5(7) . . . . ?
C14 C8 C9 C10 179.4(4) . . . . ?
C8 C9 C10 N3 -0.9(8) . . . . ?
C9 C8 C13 C12 0.3(7) . . . . ?
C14 C8 C13 C12 -178.5(4) . . . . ?
N3 C12 C13 C8 -1.0(8) . . . . ?
C9 C8 C14 O2 -25.2(7) . . . . ?
C13 C8 C14 O2 153.6(4) . . . . ?
C9 C8 C14 N4 156.0(4) . . . . ?
C13 C8 C14 N4 -25.2(7) . . . . ?
C13 C12 N3 C10 0.7(8) . . . . ?
C9 C10 N3 C12 0.3(8) . . . . ?
